data_4002299
loop_
_publ_author_name
'Yilmaz, A.'
'Kizilyalli, M.'
'Bu Xianhui'
'Stucky, G.D.'

_publ_section_title
;
 Fe (H2 O)2 B P2 O8 . (H2 O), a first zeotype ferriborophosphate with
 chiral tetrahedral framework topology
;
_journal_name_full 'Chemistry of Materials (1,1989-)'
_journal_page_first 3243
_journal_page_last 3245
_journal_volume 12
_journal_year 2000
_chemical_formula_sum 'B Co1.25 H5.5 O10.5 P2'
_chemical_name_systematic '(H0.5 Co1.25 (H2 O)1.5) (B P2 O8) (H2 O)'
_space_group_IT_number 178
_symmetry_space_group_name_Hall 'P 61 2 (0 0 5)'
_symmetry_space_group_name_H-M 'P 61 2 2'
_cell_angle_alpha 90
_cell_angle_beta 90
_cell_angle_gamma 120
_cell_formula_units_Z 6
_cell_length_a 9.496
_cell_length_b 9.496
_cell_length_c 15.623
_cell_volume 1220.047
_citation_journal_id_ASTM CMATEX
_cod_data_source_file Yilmaz_CMATEX_2000_1157.cif
_cod_data_source_block H5.5B1Co1.25O10.5P2
_cod_original_sg_symbol_Hall 'P 61 2 (x,y,z+5/12)'
_cod_original_formula_sum 'H5.5 B1 Co1.25 O10.5 P2'
_cod_database_code 4002299

loop_
_symmetry_equiv_pos_as_xyz
x,y,z
x-y,x,z+1/6
-y,x-y,z+1/3
-x,-y,z+1/2
-x+y,-x,z+2/3
y,-x+y,z+5/6
-y,-x,-z+5/6
x-y,-y,-z
x,x-y,-z+1/6
y,x,-z+1/3
-x+y,y,-z+1/2
-x,-x+y,-z+2/3

loop_
_atom_site_label
_atom_site_type_symbol
_atom_site_fract_x
_atom_site_fract_y
_atom_site_fract_z
_atom_site_occupancy
_atom_site_U_iso_or_equiv
O5 O-2 0.4833 0.292 0.7147 0.75 0.0
O1 O-2 0.4132 0.1803 0.012 1 0.0
O2 O-2 0.2103 0.0222 0.8976 1 0.0
Co1 Co+2 0.5516 0.1032 0.75 1 0.0
Co2 Co+2 0.3273 0.3703 0.742 0.125 0.0
O3 O-2 0.5114 0.1377 0.8749 1 0.0
P1 P+5 0.3836 0.1683 0.913 1 0.0
O4 O-2 0.3819 0.3165 0.8785 1 0.0
O6 O-2 0.0941 0.1882 0.75 1 0.0
B1 B+3 0.1505 0.8495 0.9167 1 0.0
